data_2104511
loop_
_publ_author_name
'Marsh, Richard E.'

_publ_section_title
;
 Space groups <i>P</i>1 and <i>Cc</i>: how are they doing?
;
_journal_coeditor_code BK5088
_journal_issue 6
_journal_name_full 'Acta Crystallographica Section B'
_journal_page_first 782
_journal_page_last 783
_journal_paper_doi 10.1107/S0108768109046448
_journal_volume 65
_journal_year 2009
_chemical_formula_moiety 'C25 H45 N3 O5'
_chemical_formula_sum 'C25 H45 N3 O5'
_chemical_formula_weight 467.64
_chemical_name_systematic
;
(5S)-((4S-n-Butylcarbamoyl-1-ethyl-5-oxopyrrolidin-(3R)-yl)-isobutyl-
2,2-dimethyloxazolidine-3-carboxylic acid t-butyl ester 
;
_space_group_IT_number 15
_symmetry_cell_setting monoclinic
_symmetry_space_group_name_Hall '-C 2yc'
_symmetry_space_group_name_H-M 'C 1 2/c 1'
_cell_angle_alpha 90.00
_cell_angle_beta 125.82(2)
_cell_angle_gamma 90.00
_cell_formula_units_Z 8
_cell_length_a 23.472(9)
_cell_length_b 15.475(4)
_cell_length_c 19.370(4)
_cell_measurement_temperature 293(2)
_cell_volume 5705(3)
_diffrn_ambient_temperature 293(2)
_diffrn_radiation_type CuK\a
_diffrn_radiation_wavelength 1.54178
_exptl_crystal_colour Colourless
_exptl_crystal_density_diffrn 1.089
_exptl_crystal_description block
_exptl_crystal_F_000 2048
_cod_data_source_file bk5088.cif
_cod_data_source_block TAVDAW
_cod_depositor_comments
;
 Marking attached hydrogen atoms.

 Antanas Vaitkus,
 2017-03-27

The following automatic conversions were performed:
'_symmetry_cell_setting' value 'Monoclinic' changed to 'monoclinic'
according to '/home/saulius/struct/CIF-dictionaries/cif_core.dic'
dictionary named 'cif_core.dic' version 2.4.1 from 2010-06-29.

Automatic conversion script
Id: cif_fix_enum 1527 2010-12-29 10:47:43Z saulius 

The following automatic conversions were performed:

'_symmetry_cell_setting' value 'Monoclinic' changed to 'monoclinic'
according to /home/saulius/struct/CIF-dictionaries/cif_core.dic
dictionary named 'cif_core.dic' version 2.4.1 from 2010-06-29.

Automatic conversion script
Id: cif_fix_values 1715 2011-07-08 13:25:40Z adriana 
;
_cod_original_sg_symbol_H-M C2/c
_cod_database_code 2104511

loop_
_symmetry_equiv_pos_as_xyz
'x, y, z'
'-x, y, 1/2-z'
'-x, -y, -z'
'x, -y, z+1/2'
'x+1/2, y+1/2, z'
'1/2-x, 1/2+y, 1/2-z'
'1/2-x, 1/2-y, -z'
'x+1/2, -y+1/2, z+1/2'

loop_
_atom_site_label
_atom_site_type_symbol
_atom_site_fract_x
_atom_site_fract_y
_atom_site_fract_z
_atom_site_occupancy
_atom_site_attached_hydrogens
O1 O 0.1153 0.5753 0.3726 1 0
O2 O 0.0009 0.6282 0.4362 1 0
O3 O -0.0700 0.3704 0.2564 1 0
O4 O -0.2196 0.2682 0.2852 1 0
O5 O -0.1208 0.2138 0.4046 1 0
N1 N 0.1206 0.4810 0.4666 1 0
N2 N -0.0648 0.6486 0.2941 1 0
H1 H -0.0768 0.6276 0.2462 1 0
N3 N -0.1112 0.2950 0.3184 1 0
C1 C 0.0865 0.5304 0.3960 1 0
C2 C 0.0080 0.5222 0.3524 1 0
H2 H -0.0160 0.5108 0.2915 1 0
C3 C 0.0020 0.4429 0.3959 1 0
H3 H -0.0348 0.4525 0.4044 1 0
C4 C 0.0737 0.4376 0.4818 1 0
H4 H 0.0732 0.4670 0.5256 1 0
H5 H 0.0878 0.3780 0.4988 1 0
C5 C -0.0135 0.3606 0.3440 1 0
H6 H 0.0288 0.3446 0.3480 1 0
C6 C -0.0350 0.2843 0.3736 1 0
H7 H -0.0171 0.2918 0.4334 1 0
C7 C -0.1349 0.3470 0.2426 1 0
C8 C 0.1956 0.4844 0.5297 1 0
H8 H 0.2154 0.4782 0.5060 1 0
H9 H 0.2081 0.5320 0.5522 1 0
C9 C 0.2266 0.4338 0.5858 1 3
C10 C -0.0193 0.6048 0.3647 1 0
C11 C -0.0952 0.7303 0.2940 1 0
H10 H -0.0682 0.7534 0.3512 1 0
H11 H -0.1426 0.7206 0.2765 1 0
C12 C -0.0968 0.7932 0.2370 1 0
H12 H -0.0490 0.8042 0.2570 1 0
H13 H -0.1206 0.7675 0.1814 1 0
C13 C -0.1308 0.8810 0.2285 1 0
H14 H -0.1548 0.8968 0.1768 1 0
H15 H -0.1593 0.8730 0.2416 1 0
C14 C -0.0964 0.9414 0.2702 1 3
C15 C -0.0113 0.1977 0.3610 1 0
H16 H -0.0389 0.1524 0.3630 1 0
H17 H -0.0216 0.1970 0.3048 1 0
C16 C 0.0657 0.1771 0.4255 1 0
H18 H 0.0932 0.2274 0.4306 1 0
C17 C 0.0821 0.1583 0.5128 1 0
H19 H 0.0520 0.1145 0.5084 1 0
H20 H 0.0754 0.2090 0.5340 1 0
H21 H 0.1292 0.1396 0.5507 1 0
C18 C 0.0879 0.0998 0.3976 1 0
H22 H 0.0618 0.0500 0.3928 1 0
H23 H 0.1369 0.0888 0.4388 1 0
H24 H 0.0790 0.1117 0.3439 1 0
C19 C -0.1568 0.2596 0.3318 1 0
C20 C -0.1559 0.1764 0.4398 1 0
C21 C -0.0945 0.1378 0.5218 1 0
H25 H -0.0622 0.1827 0.5572 1 0
H26 H -0.0710 0.0966 0.5093 1 0
H27 H -0.1112 0.1094 0.5507 1 0
C22 C -0.2061 0.1072 0.3816 1 0
H28 H -0.2242 0.0778 0.4085 1 0
H29 H -0.1820 0.0664 0.3697 1 0
H30 H -0.2441 0.1328 0.3294 1 0
C23 C -0.1894 0.2472 0.4577 1 0
H31 H -0.1550 0.2896 0.4936 1 0
H32 H -0.2086 0.2235 0.4856 1 0
H33 H -0.2262 0.2736 0.4055 1 0
C24 C -0.1762 0.2936 0.1610 1 0
H34 H -0.1841 0.3270 0.1146 1 0
H35 H -0.2202 0.2772 0.1492 1 0
H36 H -0.1501 0.2430 0.1679 1 0
C25 C -0.1753 0.4276 0.2360 1 0
H37 H -0.1492 0.4576 0.2894 1 0
H38 H -0.2203 0.4112 0.2220 1 0
H39 H -0.1817 0.4648 0.1924 1 0

loop_
_geom_angle_atom_site_label_1
_geom_angle_atom_site_label_2
_geom_angle_atom_site_label_3
_geom_angle
_geom_angle_site_symmetry_1
_geom_angle_site_symmetry_2
_geom_angle_site_symmetry_3
_geom_angle_publ_flag
C5 O3 C7 110.06 . . . yes
C19 O5 C20 121.19 . . . yes
C1 N1 C4 113.32 . . . yes
C1 N1 C8 123.06 . . . yes
C4 N1 C8 122.48 . . . yes
C10 N2 C11 123.02 . . . yes
C6 N3 C7 112.29 . . . yes
C6 N3 C19 125.45 . . . yes
C7 N3 C19 122.22 . . . yes
C10 N2 H1 118.00 . . . no
C11 N2 H1 119.00 . . . no
O1 C1 N1 124.63 . . . yes
O1 C1 C2 126.45 . . . yes
N1 C1 C2 108.91 . . . yes
C1 C2 C3 103.42 . . . no
C3 C2 C10 113.88 . . . no
C1 C2 C10 109.30 . . . no
C2 C3 C5 111.51 . . . no
C2 C3 C4 104.10 . . . no
C4 C3 C5 111.00 . . . no
N1 C4 C3 103.65 . . . yes
O3 C5 C3 113.09 . . . yes
C3 C5 C6 113.73 . . . no
O3 C5 C6 104.40 . . . yes
C5 C6 C15 112.90 . . . no
N3 C6 C15 112.82 . . . yes
N3 C6 C5 99.81 . . . yes
O3 C7 N3 102.30 . . . yes
N3 C7 C24 112.22 . . . yes
O3 C7 C24 106.99 . . . yes
O3 C7 C25 110.50 . . . yes
C24 C7 C25 111.65 . . . no
N3 C7 C25 112.63 . . . yes
N1 C8 C9 122.99 . . . yes
O2 C10 N2 123.97 . . . yes
O2 C10 C2 120.57 . . . yes
N2 C10 C2 115.45 . . . yes
N2 C11 C12 112.21 . . . yes
C11 C12 C13 117.01 . . . no
C12 C13 C14 121.27 . . . no
C6 C15 C16 115.14 . . . no
C15 C16 C18 111.33 . . . no
C15 C16 C17 111.10 . . . no
C17 C16 C18 109.04 . . . no
O4 C19 N3 124.71 . . . yes
O4 C19 O5 125.93 . . . yes
O5 C19 N3 109.36 . . . yes
O5 C20 C22 109.96 . . . yes
O5 C20 C23 109.44 . . . yes
C21 C20 C23 110.62 . . . no
C22 C20 C23 114.01 . . . no
C21 C20 C22 110.77 . . . no
O5 C20 C21 101.30 . . . yes

loop_
_geom_bond_atom_site_label_1
_geom_bond_atom_site_label_2
_geom_bond_distance
_geom_bond_site_symmetry_1
_geom_bond_site_symmetry_2
_geom_bond_publ_flag
O1 C1 1.2263 . . yes
O2 C10 1.2270 . . yes
O3 C5 1.4237 . . yes
O3 C7 1.4306 . . yes
O4 C19 1.2033 . . yes
O5 C19 1.3454 . . yes
O5 C20 1.4615 . . yes
N1 C1 1.3468 . . yes
N1 C4 1.4591 . . yes
N1 C8 1.4413 . . yes
N2 C10 1.3269 . . yes
N2 C11 1.4512 . . yes
N3 C6 1.4599 . . yes
N3 C7 1.4686 . . yes
N3 C19 1.3558 . . yes
N2 H1 0.8600 . . no
C1 C2 1.5175 . . no
C2 C10 1.5099 . . no
C2 C3 1.5410 . . no
C3 C4 1.5264 . . no
C3 C5 1.5287 . . no
C5 C6 1.5219 . . no
C6 C15 1.5244 . . no
C7 C24 1.5256 . . no
C7 C25 1.5262 . . no
C8 C9 1.1823 . . no
C11 C12 1.4558 . . no
C12 C13 1.5350 . . no
C13 C14 1.1894 . . no
C15 C16 1.5120 . . no
C16 C17 1.5266 . . no
C16 C18 1.5245 . . no
C20 C22 1.5004 . . no
C20 C23 1.5027 . . no
C20 C21 1.5091 . . no
C2 H2 0.9800 . . no
C3 H3 0.9800 . . no
C4 H4 0.9700 . . no
C4 H5 0.9700 . . no
C5 H6 0.9800 . . no
C6 H7 0.9800 . . no
C8 H8 0.8300 . . no
C8 H9 0.8200 . . no
C11 H10 0.9700 . . no
C11 H11 0.9700 . . no
C12 H12 0.9600 . . no
C12 H13 0.9600 . . no
C13 H14 0.8500 . . no
C13 H15 0.8500 . . no
C15 H16 0.9700 . . no
C15 H17 0.9700 . . no
C16 H18 0.9800 . . no
C17 H19 0.9500 . . no
C17 H20 0.9400 . . no
C17 H21 0.9500 . . no
C18 H22 0.9500 . . no
C18 H23 0.9600 . . no
C18 H24 0.9500 . . no
C21 H25 0.9600 . . no
C21 H26 0.9600 . . no
C21 H27 0.9600 . . no
C22 H28 0.9600 . . no
C22 H29 0.9600 . . no
C22 H30 0.9600 . . no
C23 H31 0.9500 . . no
C23 H32 0.9600 . . no
C23 H33 0.9600 . . no
C24 H34 0.9600 . . no
C24 H35 0.9500 . . no
C24 H36 0.9500 . . no
C25 H37 0.9600 . . no
C25 H38 0.9600 . . no
C25 H39 0.9600 . . no
